data_7709743
loop_
_publ_author_name
'Jin, Da'
'Sun, Xiaofei'
'Hinz, Alexander'
'Roesky, Peter W.'

_publ_section_title
;
 Rare-earth metal complexes with redox-active formazanate ligands
;
_journal_name_full 'Dalton Transactions'
_journal_paper_doi 10.1039/D2DT00456A
_journal_year 2022
_chemical_formula_moiety 'C33 H33 N4 Yb'
_chemical_formula_sum 'C33 H33 N4 Yb'
_chemical_formula_weight 658.67
_space_group_crystal_system monoclinic
_space_group_IT_number 4
_space_group_name_Hall 'P 2yb'
_space_group_name_H-M_alt 'P 1 21 1'
_atom_sites_solution_hydrogens geom
_audit_creation_date 2021-11-04
_audit_creation_method
;
Olex2 1.3
(compiled 2020.11.12 svn.r5f609507 for OlexSys, GUI svn.r6408)
;
_audit_update_record
;
2021-12-16 deposited with the CCDC.	2022-03-08 downloaded from the CCDC.
;
_cell_angle_alpha 90
_cell_angle_beta 108.62(3)
_cell_angle_gamma 90
_cell_formula_units_Z 2
_cell_length_a 10.179(2)
_cell_length_b 11.509(2)
_cell_length_c 12.716(3)
_cell_measurement_reflns_used 32486
_cell_measurement_temperature 100
_cell_measurement_theta_max 31.46
_cell_measurement_theta_min 2.12
_cell_volume 1411.7(6)
_computing_cell_refinement
;
X-Area Recipe 1.33.0.0 (STOE, 2015)
;
_computing_data_collection 'STOE X-AREA'
_computing_data_reduction
;
X-Area Integrate 1.73.1.0 (STOE, 2018)
X-Area LANA 1.73.2.0 (STOE, 2018)
;
_computing_molecular_graphics 'Olex2 1.3 (Dolomanov et al., 2009)'
_computing_publication_material
;
STOE & Cie GmbH, X-Area, software package for collecting single-crystal or
multi-domain crystal data on STOE area-detector diffractometers, for image 
processing, for the correction and scaling of reflection intensities and 
for outlier rejection, version 1.84, Darmstadt 2018
MS Word (Microsoft)
Olex2 (Dolomanov et al., 2009)
;
_computing_structure_refinement 'SHELXL 2018/3 (Sheldrick, 2015)'
_computing_structure_solution 'SHELXT 2018/2 (Sheldrick, 2018)'
_diffrn_ambient_temperature 100
_diffrn_detector 'CMOS pixel detector'
_diffrn_detector_area_resol_mean 5.81
_diffrn_detector_type 'Dectris Pilatus 100k'
_diffrn_measured_fraction_theta_full 1.000
_diffrn_measured_fraction_theta_max 1.000
_diffrn_measurement_details
;
 529 frames, detector distance = 40 mm
;
_diffrn_measurement_device 'four-circle diffractometer'
_diffrn_measurement_device_type 'STOE STADIVARI'
_diffrn_measurement_method '\w scans'
_diffrn_radiation_collimation '0.5 mm diameter, monocapillary'
_diffrn_radiation_monochromator 'single reflection optic'
_diffrn_radiation_polarisn_norm 0
_diffrn_radiation_probe x-ray
_diffrn_radiation_type 'Mo K\a'
_diffrn_radiation_wavelength 0.71073
_diffrn_reflns_av_R_equivalents 0.0733
_diffrn_reflns_av_unetI/netI 0.0645
_diffrn_reflns_Laue_measured_fraction_full 1.000
_diffrn_reflns_Laue_measured_fraction_max 1.000
_diffrn_reflns_limit_h_max 12
_diffrn_reflns_limit_h_min -12
_diffrn_reflns_limit_k_max 14
_diffrn_reflns_limit_k_min -14
_diffrn_reflns_limit_l_max 15
_diffrn_reflns_limit_l_min -15
_diffrn_reflns_number 12584
_diffrn_reflns_point_group_measured_fraction_full 1.000
_diffrn_reflns_point_group_measured_fraction_max 1.000
_diffrn_reflns_theta_full 25.242
_diffrn_reflns_theta_max 26.000
_diffrn_reflns_theta_min 2.111
_diffrn_source 'Mo LFF Sealed Tube'
_diffrn_source_current 1.000
_diffrn_source_power 0.050
_diffrn_source_type 'Xenocs Genix3D microfocus'
_diffrn_source_voltage 50
_exptl_absorpt_coefficient_mu 3.341
_exptl_absorpt_correction_T_max 0.7106
_exptl_absorpt_correction_T_min 0.3431
_exptl_absorpt_correction_type multi-scan
_exptl_absorpt_process_details
;
STOE X-Red32, absorption correction by Gaussian integration, analogous to
P. Coppens, "The Evaluation of Absorption and Extinction in Single-Crystal
Structure Analysis", published in: F. R. Ahmed (Editor), "Crystallographic
Computing", Munksgaard, Copenhagen (1970), 255 - 270.
Afterwards scaling of reflection intensities was performed within STOE LANA.
J. Koziskova, F. Hahn, J. Richter, J. Kozisek, "Comparison of different
absorption corrections on the model structure of tetrakis(\m~2~-acetato)-
diaqua-di-copper(II)", Acta Chimica Slovaca, vol. 9, no. 2, 2016, pp. 136 - 140.
;
_exptl_crystal_colour red
_exptl_crystal_colour_primary red
_exptl_crystal_density_diffrn 1.550
_exptl_crystal_density_method 'not measured'
_exptl_crystal_description irregular
_exptl_crystal_F_000 658
_exptl_crystal_size_max 0.274
_exptl_crystal_size_mid 0.203
_exptl_crystal_size_min 0.061
_refine_diff_density_max 4.548
_refine_diff_density_min -3.326
_refine_diff_density_rms 0.277
_refine_ls_abs_structure_details
;
 Flack x determined using 2244 quotients [(I+)-(I-)]/[(I+)+(I-)]
 (Parsons, Flack and Wagner, Acta Cryst. B69 (2013) 249-259).
;
_refine_ls_abs_structure_Flack -0.03(4)
_refine_ls_extinction_method none
_refine_ls_goodness_of_fit_ref 1.077
_refine_ls_hydrogen_treatment constr
_refine_ls_matrix_type full
_refine_ls_number_parameters 346
_refine_ls_number_reflns 5536
_refine_ls_number_restraints 655
_refine_ls_restrained_S_all 1.040
_refine_ls_R_factor_all 0.0872
_refine_ls_R_factor_gt 0.0841
_refine_ls_shift/su_max 0.000
_refine_ls_shift/su_mean 0.000
_refine_ls_structure_factor_coef Fsqd
_refine_ls_weighting_details 'w=1/[\s^2^(Fo^2^)+(0.1026P)^2^+33.3020P] where P=(Fo^2^+2Fc^2^)/3'
_refine_ls_weighting_scheme calc
_refine_ls_wR_factor_gt 0.2123
_refine_ls_wR_factor_ref 0.2154
_reflns_d_resolution_high 0.679
_reflns_d_resolution_low 9.612
_reflns_Friedel_coverage 0.900
_reflns_Friedel_fraction_full 1.000
_reflns_Friedel_fraction_max 1.000
_reflns_limit_h_max 14
_reflns_limit_h_min -14
_reflns_limit_k_max 16
_reflns_limit_k_min -16
_reflns_limit_l_max 18
_reflns_limit_l_min -18
_reflns_number_gt 5320
_reflns_number_total 5536
_reflns_threshold_expression 'I > 2\s(I)'
_cod_data_source_file d2dt00456a4.cif
_cod_data_source_block jd057bt
_cod_original_cell_volume 1411.6(5)
_cod_database_code 7709743
_shelx_shelxl_version_number 2018/3
_shelx_space_group_comment
;
The symmetry employed for this shelxl refinement is uniquely defined
by the following loop, which should always be used as a source of
symmetry information in preference to the above space-group names.
They are only intended as comments.
;
_shelx_estimated_absorpt_t_max 0.822
_shelx_estimated_absorpt_t_min 0.461
_olex2_refinement_description
;
1. Fixed Uiso
 At 1.2 times of:
  All C(H) groups
 At 1.5 times of:
  All C(H,H,H) groups
2. Rigid bond restraints
 C11, C25, C12, C7, C2, C24, C26, C9, C17, C33, C28, C31, C27, C22, C8, C13,
 C16, C20, C3, C18, C10, C1, C29, N3, C15, N2, N1, N4, Yb, C6, C14, C21, C30,
 C4, C5, C32, C23, C19
 with sigma for 1-2 distances of 0.01 and sigma for 1-3 distances of 0.01
3. Uiso/Uaniso restraints and constraints
C11 \\sim C25 \\sim C12 \\sim C7 \\sim C2 \\sim C24 \\sim C26 \\sim C9 \\sim
C17 \\sim C33 \\sim C28 \\sim C31 \\sim C27 \\sim C22 \\sim C8 \\sim C13 \\sim
C16 \\sim C20 \\sim C3 \\sim C18 \\sim C10 \\sim C1 \\sim C29 \\sim N3 \\sim
C15 \\sim N2 \\sim N1 \\sim N4 \\sim Yb \\sim C6 \\sim C14 \\sim C21 \\sim C30
\\sim C4 \\sim C5 \\sim C32 \\sim C23 \\sim C19: within 2.5A with sigma of 0.01
and sigma for terminal atoms of 0.02 within 2.5A
4.a Aromatic/amide H refined with riding coordinates:
 C6(H6), C31(H31), C4(H4), C32(H32), C21(H21), C23(H23), C33(H33), C13(H13),
 C30(H30), C14(H14), C20(H20), C19(H19), C3(H3), C16(H16), C29(H29), C15(H15),
 C22(H22), C17(H17), C7(H7), C28(H28), C24(H24), C26(H26), C27(H27), C25(H25)
4.b Idealised Me refined as rotating group:
 C10(H10A,H10B,H10C), C11(H11A,H11B,H11C), C9(H9A,H9B,H9C)
;
_olex2_submission_special_instructions 'No special instructions were received'

loop_
_space_group_symop_operation_xyz
'x, y, z'
'-x, y+1/2, -z'

loop_
_atom_site_label
_atom_site_type_symbol
_atom_site_fract_x
_atom_site_fract_y
_atom_site_fract_z
_atom_site_U_iso_or_equiv
_atom_site_adp_type
_atom_site_occupancy
_atom_site_site_symmetry_order
_atom_site_calc_flag
_atom_site_refinement_flags_posn
_atom_site_refinement_flags_adp
_atom_site_refinement_flags_occupancy
_atom_site_disorder_assembly
_atom_site_disorder_group
Yb Yb 0.56286(7) 0.17069(10) 0.82650(6) 0.0303(3) Uani 1 1 d . U . . .
N1 N 0.593(2) 0.3204(18) 0.7126(17) 0.033(2) Uani 1 1 d . U . . .
N4 N 0.7965(16) 0.159(2) 0.8355(13) 0.034(2) Uani 1 1 d . U . . .
C6 C 1.044(2) 0.205(2) 0.5036(18) 0.034(3) Uani 1 1 d . U . . .
H6 H 1.113260 0.149991 0.502531 0.041 Uiso 1 1 calc R U . . .
N3 N 0.8564(16) 0.1889(17) 0.7613(13) 0.030(3) Uani 1 1 d . U . . .
C31 C 0.449(4) 0.197(3) 0.988(3) 0.072(4) Uani 1 1 d . U . . .
H31 H 0.379607 0.148687 0.999733 0.086 Uiso 1 1 calc R U . . .
C4 C 0.908(2) 0.368(2) 0.4319(18) 0.032(3) Uani 1 1 d . U . . .
H4 H 0.882039 0.428306 0.378268 0.039 Uiso 1 1 calc R U . . .
C32 C 0.581(3) 0.176(5) 1.037(2) 0.068(4) Uani 1 1 d . U . . .
H32 H 0.618502 0.107603 1.077670 0.082 Uiso 1 1 calc R U . . .
C18 C 0.890(2) 0.096(2) 0.924(2) 0.035(3) Uani 1 1 d . U . . .
C12 C 0.491(2) 0.414(2) 0.683(2) 0.034(3) Uani 1 1 d . U . . .
C1 C 0.794(2) 0.259(2) 0.6751(19) 0.031(3) Uani 1 1 d . U . . .
C21 C 1.069(3) -0.029(3) 1.098(3) 0.051(4) Uani 1 1 d . U . . .
H21 H 1.132019 -0.072431 1.156234 0.061 Uiso 1 1 calc R U . . .
C23 C 0.838(3) 0.013(2) 0.984(2) 0.040(3) Uani 1 1 d . U . . .
H23 H 0.741055 -0.000674 0.963697 0.048 Uiso 1 1 calc R U . . .
C33 C 0.660(5) 0.273(3) 1.017(3) 0.065(4) Uani 1 1 d . U . . .
H33 H 0.757365 0.284551 1.041901 0.078 Uiso 1 1 calc R U . . .
C13 C 0.541(3) 0.527(2) 0.679(2) 0.038(3) Uani 1 1 d . U . . .
H13 H 0.636531 0.539962 0.689809 0.046 Uiso 1 1 calc R U . . .
C30 C 0.417(5) 0.288(3) 0.924(3) 0.071(4) Uani 1 1 d . U . . .
H30 H 0.328882 0.309487 0.873848 0.085 Uiso 1 1 calc R U . . .
C5 C 1.007(2) 0.287(2) 0.4258(19) 0.034(3) Uani 1 1 d . U . . .
C14 C 0.451(3) 0.618(2) 0.659(2) 0.040(4) Uani 1 1 d . U . . .
H14 H 0.483396 0.695078 0.657706 0.048 Uiso 1 1 calc R U . . .
C2 C 0.877(2) 0.274(2) 0.5956(18) 0.031(3) Uani 1 1 d . U . . .
C20 C 1.118(3) 0.055(3) 1.042(2) 0.050(4) Uani 1 1 d . U . . .
H20 H 1.214406 0.071548 1.066328 0.060 Uiso 1 1 calc R U . . .
N2 N 0.6815(19) 0.3308(17) 0.6565(15) 0.029(3) Uani 1 1 d . U . . .
C19 C 1.031(3) 0.115(2) 0.952(2) 0.042(3) Uani 1 1 d . U . . .
H19 H 1.067551 0.168053 0.911170 0.051 Uiso 1 1 calc R U . . .
C8 C 1.071(2) 0.289(3) 0.3295(19) 0.043(4) Uani 1 1 d . U . . .
C3 C 0.845(2) 0.363(2) 0.5144(18) 0.032(3) Uani 1 1 d . U . . .
H3 H 0.778736 0.420392 0.516047 0.038 Uiso 1 1 calc R U . . .
C16 C 0.262(3) 0.485(2) 0.643(2) 0.044(4) Uani 1 1 d . U . . .
H16 H 0.166078 0.471611 0.627211 0.053 Uiso 1 1 calc R U . . .
C10 C 1.211(3) 0.240(3) 0.354(3) 0.060(6) Uani 1 1 d . U . . .
H10A H 1.276620 0.286144 0.412473 0.090 Uiso 1 1 calc R U . . .
H10B H 1.238393 0.241973 0.286943 0.090 Uiso 1 1 calc R U . . .
H10C H 1.210886 0.159768 0.379249 0.090 Uiso 1 1 calc R U . . .
C29 C 0.548(4) 0.349(3) 0.946(3) 0.067(4) Uani 1 1 d . U . . .
H29 H 0.560518 0.424287 0.919938 0.080 Uiso 1 1 calc R U . . .
C15 C 0.311(3) 0.596(2) 0.640(2) 0.043(4) Uani 1 1 d . U . . .
H15 H 0.247564 0.658678 0.626065 0.051 Uiso 1 1 calc R U . . .
C22 C 0.928(3) -0.048(2) 1.070(2) 0.046(4) Uani 1 1 d . U . . .
H22 H 0.893441 -0.103584 1.110140 0.055 Uiso 1 1 calc R U . . .
C17 C 0.355(3) 0.394(2) 0.667(2) 0.042(3) Uani 1 1 d . U . . .
H17 H 0.323729 0.317591 0.673930 0.050 Uiso 1 1 calc R U . . .
C7 C 0.978(2) 0.198(2) 0.5910(18) 0.034(3) Uani 1 1 d . U . . .
H7 H 1.006711 0.138552 0.645715 0.041 Uiso 1 1 calc R U . . .
C28 C 0.345(4) 0.065(3) 0.714(3) 0.070(4) Uani 1 1 d . U . . .
H28 H 0.260622 0.099585 0.714350 0.084 Uiso 1 1 calc R U . . .
C24 C 0.418(4) 0.088(3) 0.634(3) 0.065(4) Uani 1 1 d . U . . .
H24 H 0.384899 0.139818 0.573296 0.078 Uiso 1 1 calc R U . . .
C26 C 0.540(4) -0.042(3) 0.748(3) 0.065(4) Uani 1 1 d . U . . .
H26 H 0.606300 -0.099993 0.782258 0.078 Uiso 1 1 calc R U . . .
C27 C 0.423(4) -0.017(3) 0.790(3) 0.069(4) Uani 1 1 d . U . . .
H27 H 0.404727 -0.047915 0.853164 0.083 Uiso 1 1 calc R U . . .
C11 C 0.986(3) 0.188(4) 0.247(2) 0.063(6) Uani 1 1 d . U . . .
H11A H 1.008356 0.112516 0.283578 0.095 Uiso 1 1 calc R U . . .
H11B H 1.012751 0.187832 0.178961 0.095 Uiso 1 1 calc R U . . .
H11C H 0.886557 0.202747 0.227283 0.095 Uiso 1 1 calc R U . . .
C9 C 1.044(4) 0.384(4) 0.258(3) 0.070(6) Uani 1 1 d . U . . .
H9A H 0.943250 0.393209 0.224597 0.106 Uiso 1 1 calc R U . . .
H9B H 1.086135 0.372033 0.200099 0.106 Uiso 1 1 calc R U . . .
H9C H 1.082330 0.454708 0.300277 0.106 Uiso 1 1 calc R U . . .
C25 C 0.549(4) 0.019(3) 0.658(3) 0.063(4) Uani 1 1 d . U . . .
H25 H 0.618375 0.018915 0.622869 0.076 Uiso 1 1 calc R U . . .

loop_
_atom_site_aniso_label
_atom_site_aniso_U_11
_atom_site_aniso_U_22
_atom_site_aniso_U_33
_atom_site_aniso_U_23
_atom_site_aniso_U_13
_atom_site_aniso_U_12
Yb 0.0165(4) 0.0390(5) 0.0289(4) 0.0110(5) -0.0020(3) -0.0076(5)
N1 0.021(5) 0.038(5) 0.033(5) 0.007(5) -0.002(4) 0.004(4)
N4 0.024(4) 0.042(6) 0.029(5) 0.010(5) -0.002(4) 0.002(5)
C6 0.018(6) 0.048(7) 0.031(6) 0.005(6) -0.003(5) 0.002(6)
N3 0.019(5) 0.039(6) 0.028(5) 0.002(5) 0.002(4) 0.001(5)
C31 0.082(10) 0.080(10) 0.063(7) 0.019(7) 0.036(7) 0.010(9)
C4 0.019(6) 0.042(7) 0.028(6) 0.005(6) -0.003(5) -0.004(6)
C32 0.088(10) 0.073(9) 0.051(6) 0.010(7) 0.033(7) 0.013(9)
C18 0.020(5) 0.043(6) 0.037(6) 0.012(5) 0.000(5) 0.007(5)
C12 0.022(6) 0.038(6) 0.034(6) 0.008(5) -0.001(5) 0.003(5)
C1 0.024(6) 0.036(6) 0.028(6) 0.004(5) 0.002(5) 0.005(5)
C21 0.030(7) 0.050(8) 0.056(8) 0.024(7) -0.010(7) 0.009(7)
C23 0.023(6) 0.046(7) 0.043(7) 0.015(6) 0.000(6) 0.005(6)
C33 0.084(11) 0.070(9) 0.044(7) -0.002(6) 0.024(7) 0.010(8)
C13 0.025(6) 0.040(6) 0.044(7) 0.009(6) 0.002(6) 0.000(5)
C30 0.081(10) 0.080(9) 0.061(8) 0.015(7) 0.033(8) 0.017(8)
C5 0.015(6) 0.050(7) 0.031(6) 0.008(5) -0.004(5) 0.000(5)
C14 0.029(7) 0.042(7) 0.044(7) 0.010(7) 0.003(6) 0.003(6)
C2 0.019(5) 0.041(6) 0.028(5) 0.003(5) 0.000(4) -0.002(5)
C20 0.026(7) 0.054(8) 0.056(8) 0.019(7) -0.007(6) 0.007(6)
N2 0.018(5) 0.037(6) 0.026(5) 0.004(5) -0.003(4) 0.001(5)
C19 0.023(6) 0.047(7) 0.048(7) 0.018(6) -0.001(6) 0.005(6)
C8 0.022(8) 0.071(10) 0.027(8) 0.014(7) -0.005(7) 0.011(8)
C3 0.018(6) 0.042(7) 0.030(6) 0.005(6) -0.001(5) 0.000(6)
C16 0.024(7) 0.046(7) 0.049(8) 0.013(7) -0.006(7) 0.004(6)
C10 0.035(10) 0.097(15) 0.045(11) 0.016(11) 0.009(9) 0.016(10)
C29 0.088(11) 0.066(9) 0.052(8) 0.004(6) 0.031(8) 0.015(8)
C15 0.027(7) 0.043(7) 0.048(8) 0.014(7) -0.004(7) 0.004(6)
C22 0.030(7) 0.048(7) 0.046(7) 0.019(7) -0.006(7) 0.003(7)
C17 0.022(6) 0.042(6) 0.048(7) 0.012(6) -0.007(6) 0.000(5)
C7 0.018(6) 0.047(8) 0.031(6) 0.008(6) 0.000(5) 0.000(5)
C28 0.056(9) 0.061(8) 0.068(8) 0.014(7) -0.015(7) -0.025(7)
C24 0.061(9) 0.054(8) 0.055(7) 0.004(6) -0.018(7) -0.025(7)
C26 0.061(9) 0.048(7) 0.059(8) 0.001(6) -0.016(8) -0.023(7)
C27 0.063(9) 0.059(7) 0.062(8) 0.015(6) -0.013(7) -0.027(7)
C11 0.040(10) 0.096(13) 0.045(9) 0.002(10) 0.001(8) 0.002(12)
C9 0.062(13) 0.095(14) 0.051(12) 0.030(11) 0.013(11) 0.018(12)
C25 0.065(9) 0.051(8) 0.053(8) -0.007(6) -0.011(7) -0.022(8)

loop_
_atom_type_symbol
_atom_type_description
_atom_type_scat_dispersion_real
_atom_type_scat_dispersion_imag
_atom_type_scat_source
C C 0.0033 0.0016 'International Tables Vol C Tables 4.2.6.8 and 6.1.1.4'
H H 0.0000 0.0000 'International Tables Vol C Tables 4.2.6.8 and 6.1.1.4'
N N 0.0061 0.0033 'International Tables Vol C Tables 4.2.6.8 and 6.1.1.4'
Yb Yb -0.3850 5.5486 'International Tables Vol C Tables 4.2.6.8 and 6.1.1.4'

loop_
_exptl_crystal_face_index_h
_exptl_crystal_face_index_k
_exptl_crystal_face_index_l
_exptl_crystal_face_perp_dist
-4 -2 5 0.1160
0 -3 -5 0.1090
-2 5 -3 0.0220
2 -5 3 0.0390
-3 -1 2 0.1210
5 1 -3 0.1530
0 3 5 0.0940

loop_
_geom_angle_atom_site_label_1
_geom_angle_atom_site_label_2
_geom_angle_atom_site_label_3
_geom_angle
_geom_angle_site_symmetry_1
_geom_angle_site_symmetry_3
_geom_angle_publ_flag
N1 Yb N4 75.0(7) . . ?
N1 Yb C31 124.5(10) . . ?
N1 Yb C32 129.6(14) . . ?
N1 Yb C33 99.1(10) . . ?
N1 Yb C30 96.8(10) . . ?
N1 Yb C29 79.8(10) . . ?
N1 Yb C28 105.6(9) . . ?
N1 Yb C24 80.5(9) . . ?
N1 Yb C26 117.8(10) . . ?
N1 Yb C27 133.6(10) . . ?
N1 Yb C25 88.2(9) . . ?
N4 Yb C31 130.4(9) . . ?
N4 Yb C32 102.2(8) . . ?
N4 Yb C33 84.4(10) . . ?
N4 Yb C30 137.0(12) . . ?
N4 Yb C29 105.4(11) . . ?
N4 Yb C28 133.6(12) . . ?
N4 Yb C24 106.7(10) . . ?
N4 Yb C26 86.1(11) . . ?
N4 Yb C27 117.4(12) . . ?
N4 Yb C25 78.4(10) . . ?
C31 Yb C25 138.4(12) . . ?
C32 Yb C31 28.6(10) . . ?
C32 Yb C26 112.1(15) . . ?
C32 Yb C25 141.5(15) . . ?
C33 Yb C31 50.2(13) . . ?
C33 Yb C32 32.2(14) . . ?
C33 Yb C30 54.8(13) . . ?
C33 Yb C29 33.5(11) . . ?
C33 Yb C24 168.3(13) . . ?
C33 Yb C26 137.7(11) . . ?
C33 Yb C25 158.8(12) . . ?
C30 Yb C31 28.6(11) . . ?
C30 Yb C32 50.8(13) . . ?
C30 Yb C24 113.5(14) . . ?
C30 Yb C26 132.2(13) . . ?
C30 Yb C25 144.4(13) . . ?
C29 Yb C31 48.6(12) . . ?
C29 Yb C32 51.9(15) . . ?
C29 Yb C30 32.6(13) . . ?
C29 Yb C24 136.1(12) . . ?
C29 Yb C26 161.5(12) . . ?
C29 Yb C25 165.8(10) . . ?
C28 Yb C31 88.5(14) . . ?
C28 Yb C32 110.6(13) . . ?
C28 Yb C33 138.7(14) . . ?
C28 Yb C30 89.4(15) . . ?
C28 Yb C29 120.6(14) . . ?
C28 Yb C24 32.9(12) . . ?
C28 Yb C26 51.8(13) . . ?
C28 Yb C27 32.0(11) . . ?
C28 Yb C25 55.5(14) . . ?
C24 Yb C31 120.6(13) . . ?
C24 Yb C32 143.2(13) . . ?
C24 Yb C26 49.1(11) . . ?
C24 Yb C25 32.6(12) . . ?
C26 Yb C31 112.9(12) . . ?
C26 Yb C25 29.6(11) . . ?
C27 Yb C31 83.2(13) . . ?
C27 Yb C32 93.3(15) . . ?
C27 Yb C33 125.4(12) . . ?
C27 Yb C30 99.0(15) . . ?
C27 Yb C29 130.2(14) . . ?
C27 Yb C24 53.2(11) . . ?
C27 Yb C26 33.3(13) . . ?
C27 Yb C25 55.3(13) . . ?
C12 N1 Yb 119.1(15) . . ?
N2 N1 Yb 130.5(15) . . ?
N2 N1 C12 109.9(19) . . ?
N3 N4 Yb 129.9(12) . . ?
N3 N4 C18 110.8(17) . . ?
C18 N4 Yb 118.6(14) . . ?
C5 C6 H6 119.6 . . ?
C5 C6 C7 121(2) . . ?
C7 C6 H6 119.6 . . ?
N4 N3 C1 122.1(18) . . ?
Yb C31 H31 125.3 . . ?
C32 C31 Yb 73.1(18) . . ?
C32 C31 H31 121.2 . . ?
C30 C31 Yb 72(2) . . ?
C30 C31 H31 121.2 . . ?
C30 C31 C32 118(4) . . ?
C5 C4 H4 119.0 . . ?
C3 C4 H4 119.0 . . ?
C3 C4 C5 122(2) . . ?
Yb C32 H32 115.4 . . ?
C31 C32 Yb 78.3(18) . . ?
C31 C32 H32 125.9 . . ?
C31 C32 C33 108(4) . . ?
C33 C32 Yb 72.5(16) . . ?
C33 C32 H32 125.9 . . ?
C23 C18 N4 120(2) . . ?
C19 C18 N4 120(2) . . ?
C19 C18 C23 120(2) . . ?
C13 C12 N1 118(2) . . ?
C17 C12 N1 121(2) . . ?
C17 C12 C13 121(2) . . ?
N3 C1 C2 113.2(19) . . ?
N3 C1 N2 131(2) . . ?
N2 C1 C2 115.1(19) . . ?
C20 C21 H21 120.2 . . ?
C20 C21 C22 120(2) . . ?
C22 C21 H21 120.2 . . ?
C18 C23 H23 120.0 . . ?
C22 C23 C18 120(2) . . ?
C22 C23 H23 120.0 . . ?
Yb C33 H33 115.4 . . ?
C32 C33 Yb 75.2(19) . . ?
C32 C33 H33 129.2 . . ?
C32 C33 C29 102(4) . . ?
C29 C33 Yb 73.3(19) . . ?
C29 C33 H33 129.2 . . ?
C12 C13 H13 120.2 . . ?
C14 C13 C12 120(2) . . ?
C14 C13 H13 120.2 . . ?
Yb C30 H30 112.3 . . ?
C31 C30 Yb 79(2) . . ?
C31 C30 H30 128.3 . . ?
C31 C30 C29 103(4) . . ?
C29 C30 Yb 73(2) . . ?
C29 C30 H30 128.3 . . ?
C6 C5 C4 118(2) . . ?
C6 C5 C8 120(2) . . ?
C4 C5 C8 122(2) . . ?
C13 C14 H14 120.6 . . ?
C13 C14 C15 119(3) . . ?
C15 C14 H14 120.6 . . ?
C3 C2 C1 122(2) . . ?
C7 C2 C1 122(2) . . ?
C7 C2 C3 116(2) . . ?
C21 C20 H20 118.8 . . ?
C21 C20 C19 122(3) . . ?
C19 C20 H20 118.8 . . ?
N1 N2 C1 121.8(19) . . ?
C18 C19 C20 118(2) . . ?
C18 C19 H19 121.1 . . ?
C20 C19 H19 121.1 . . ?
C5 C8 C11 103(2) . . ?
C10 C8 C5 116(2) . . ?
C10 C8 C11 98(3) . . ?
C9 C8 C5 118(3) . . ?
C9 C8 C10 115(3) . . ?
C9 C8 C11 101(3) . . ?
C4 C3 C2 122(2) . . ?
C4 C3 H3 119.1 . . ?
C2 C3 H3 119.1 . . ?
C15 C16 H16 120.5 . . ?
C15 C16 C17 119(2) . . ?
C17 C16 H16 120.5 . . ?
C8 C10 H10A 109.5 . . ?
C8 C10 H10B 109.5 . . ?
C8 C10 H10C 109.5 . . ?
H10A C10 H10B 109.5 . . ?
H10A C10 H10C 109.5 . . ?
H10B C10 H10C 109.5 . . ?
Yb C29 H29 118.8 . . ?
C33 C29 Yb 73.1(18) . . ?
C33 C29 H29 126.0 . . ?
C30 C29 Yb 74(2) . . ?
C30 C29 C33 108(3) . . ?
C30 C29 H29 126.0 . . ?
C14 C15 H15 119.2 . . ?
C16 C15 C14 122(2) . . ?
C16 C15 H15 119.2 . . ?
C21 C22 H22 120.1 . . ?
C23 C22 C21 120(3) . . ?
C23 C22 H22 120.1 . . ?
C12 C17 C16 120(2) . . ?
C12 C17 H17 120.0 . . ?
C16 C17 H17 120.0 . . ?
C6 C7 H7 119.1 . . ?
C2 C7 C6 122(2) . . ?
C2 C7 H7 119.1 . . ?
Yb C28 H28 115.3 . . ?
C24 C28 Yb 76.3(18) . . ?
C24 C28 H28 126.1 . . ?
C27 C28 Yb 74.5(19) . . ?
C27 C28 H28 126.1 . . ?
C27 C28 C24 108(4) . . ?
Yb C24 H24 118.6 . . ?
C28 C24 Yb 70.8(18) . . ?
C28 C24 H24 123.9 . . ?
C28 C24 C25 112(3) . . ?
C25 C24 Yb 78.2(18) . . ?
C25 C24 H24 123.9 . . ?
Yb C26 H26 120.9 . . ?
C27 C26 Yb 70.3(18) . . ?
C27 C26 H26 120.8 . . ?
C25 C26 Yb 79(2) . . ?
C25 C26 H26 120.8 . . ?
C25 C26 C27 118(3) . . ?
Yb C27 H27 114.6 . . ?
C28 C27 Yb 73.5(18) . . ?
C28 C27 C26 103(3) . . ?
C28 C27 H27 128.5 . . ?
C26 C27 Yb 76.5(17) . . ?
C26 C27 H27 128.5 . . ?
C8 C11 H11A 109.5 . . ?
C8 C11 H11B 109.5 . . ?
C8 C11 H11C 109.5 . . ?
H11A C11 H11B 109.5 . . ?
H11A C11 H11C 109.5 . . ?
H11B C11 H11C 109.5 . . ?
C8 C9 H9A 109.5 . . ?
C8 C9 H9B 109.5 . . ?
C8 C9 H9C 109.5 . . ?
H9A C9 H9B 109.5 . . ?
H9A C9 H9C 109.5 . . ?
H9B C9 H9C 109.5 . . ?
Yb C25 H25 121.2 . . ?
C24 C25 Yb 69.2(19) . . ?
C24 C25 H25 130.8 . . ?
C26 C25 Yb 71(2) . . ?
C26 C25 C24 98(3) . . ?
C26 C25 H25 130.8 . . ?

loop_
_geom_bond_atom_site_label_1
_geom_bond_atom_site_label_2
_geom_bond_distance
_geom_bond_site_symmetry_2
_geom_bond_publ_flag
Yb N1 2.33(2) . ?
Yb N4 2.348(16) . ?
Yb C31 2.68(3) . ?
Yb C32 2.62(3) . ?
Yb C33 2.58(3) . ?
Yb C30 2.59(4) . ?
Yb C29 2.59(3) . ?
Yb C28 2.53(3) . ?
Yb C24 2.60(3) . ?
Yb C26 2.63(3) . ?
Yb C27 2.54(3) . ?
Yb C25 2.73(4) . ?
N1 C12 1.46(3) . ?
N1 N2 1.32(3) . ?
N4 N3 1.32(2) . ?
N4 C18 1.42(3) . ?
C6 H6 0.9500 . ?
C6 C5 1.33(3) . ?
C6 C7 1.47(3) . ?
N3 C1 1.35(3) . ?
C31 H31 0.9500 . ?
C31 C32 1.31(5) . ?
C31 C30 1.31(5) . ?
C4 H4 0.9500 . ?
C4 C5 1.40(3) . ?
C4 C3 1.39(3) . ?
C32 H32 0.9500 . ?
C32 C33 1.44(6) . ?
C18 C23 1.42(3) . ?
C18 C19 1.38(3) . ?
C12 C13 1.40(3) . ?
C12 C17 1.36(4) . ?
C1 C2 1.52(3) . ?
C1 N2 1.37(3) . ?
C21 H21 0.9500 . ?
C21 C20 1.38(4) . ?
C21 C22 1.38(4) . ?
C23 H23 0.9500 . ?
C23 C22 1.38(3) . ?
C33 H33 0.9500 . ?
C33 C29 1.49(5) . ?
C13 H13 0.9500 . ?
C13 C14 1.36(4) . ?
C30 H30 0.9500 . ?
C30 C29 1.45(6) . ?
C5 C8 1.56(3) . ?
C14 H14 0.9500 . ?
C14 C15 1.39(3) . ?
C2 C3 1.41(3) . ?
C2 C7 1.37(3) . ?
C20 H20 0.9500 . ?
C20 C19 1.39(3) . ?
C19 H19 0.9500 . ?
C8 C10 1.47(4) . ?
C8 C11 1.62(5) . ?
C8 C9 1.39(4) . ?
C3 H3 0.9500 . ?
C16 H16 0.9500 . ?
C16 C15 1.36(4) . ?
C16 C17 1.38(4) . ?
C10 H10A 0.9800 . ?
C10 H10B 0.9800 . ?
C10 H10C 0.9800 . ?
C29 H29 0.9500 . ?
C15 H15 0.9500 . ?
C22 H22 0.9500 . ?
C17 H17 0.9500 . ?
C7 H7 0.9500 . ?
C28 H28 0.9500 . ?
C28 C24 1.46(6) . ?
C28 C27 1.40(5) . ?
C24 H24 0.9500 . ?
C24 C25 1.50(6) . ?
C26 H26 0.9500 . ?
C26 C27 1.48(6) . ?
C26 C25 1.37(5) . ?
C27 H27 0.9500 . ?
C11 H11A 0.9800 . ?
C11 H11B 0.9800 . ?
C11 H11C 0.9800 . ?
C9 H9A 0.9800 . ?
C9 H9B 0.9800 . ?
C9 H9C 0.9800 . ?
C25 H25 0.9500 . ?

loop_
_geom_torsion_atom_site_label_1
_geom_torsion_atom_site_label_2
_geom_torsion_atom_site_label_3
_geom_torsion_atom_site_label_4
_geom_torsion
_geom_torsion_site_symmetry_1
_geom_torsion_site_symmetry_2
_geom_torsion_site_symmetry_3
_geom_torsion_site_symmetry_4
_geom_torsion_publ_flag
Yb N1 C12 C13 141.0(19) . . . . ?
Yb N1 C12 C17 -34(3) . . . . ?
Yb N1 N2 C1 -13(3) . . . . ?
Yb N4 N3 C1 17(3) . . . . ?
Yb N4 C18 C23 20(3) . . . . ?
Yb N4 C18 C19 -161(2) . . . . ?
Yb C31 C32 C33 67(2) . . . . ?
Yb C31 C30 C29 -70(2) . . . . ?
Yb C32 C33 C29 69(2) . . . . ?
Yb C33 C29 C30 66(2) . . . . ?
Yb C30 C29 C33 -66(2) . . . . ?
Yb C28 C24 C25 68(2) . . . . ?
Yb C28 C27 C26 -71(2) . . . . ?
Yb C24 C25 C26 66(2) . . . . ?
Yb C26 C27 C28 69(2) . . . . ?
Yb C26 C25 C24 -64.6(19) . . . . ?
N1 C12 C13 C14 -175(2) . . . . ?
N1 C12 C17 C16 178(2) . . . . ?
N4 N3 C1 C2 -176(2) . . . . ?
N4 N3 C1 N2 16(4) . . . . ?
N4 C18 C23 C22 -180(3) . . . . ?
N4 C18 C19 C20 178(3) . . . . ?
C6 C5 C8 C10 -28(4) . . . . ?
C6 C5 C8 C11 78(3) . . . . ?
C6 C5 C8 C9 -172(3) . . . . ?
N3 N4 C18 C23 -151(2) . . . . ?
N3 N4 C18 C19 28(3) . . . . ?
N3 C1 C2 C3 -166(2) . . . . ?
N3 C1 C2 C7 20(3) . . . . ?
N3 C1 N2 N1 -18(4) . . . . ?
C31 C32 C33 Yb -71(3) . . . . ?
C31 C32 C33 C29 -2(4) . . . . ?
C31 C30 C29 Yb 74(3) . . . . ?
C31 C30 C29 C33 9(4) . . . . ?
C4 C5 C8 C10 154(3) . . . . ?
C4 C5 C8 C11 -100(3) . . . . ?
C4 C5 C8 C9 10(4) . . . . ?
C32 C31 C30 Yb 59(3) . . . . ?
C32 C31 C30 C29 -11(5) . . . . ?
C32 C33 C29 Yb -71(2) . . . . ?
C32 C33 C29 C30 -4(3) . . . . ?
C18 N4 N3 C1 -173(2) . . . . ?
C18 C23 C22 C21 0(5) . . . . ?
C12 N1 N2 C1 175(2) . . . . ?
C12 C13 C14 C15 -1(4) . . . . ?
C1 C2 C3 C4 -171(2) . . . . ?
C1 C2 C7 C6 171(2) . . . . ?
C21 C20 C19 C18 5(5) . . . . ?
C23 C18 C19 C20 -3(4) . . . . ?
C13 C12 C17 C16 3(4) . . . . ?
C13 C14 C15 C16 0(4) . . . . ?
C30 C31 C32 Yb -59(3) . . . . ?
C30 C31 C32 C33 8(5) . . . . ?
C5 C6 C7 C2 0(3) . . . . ?
C5 C4 C3 C2 -1(4) . . . . ?
C2 C1 N2 N1 174(2) . . . . ?
C20 C21 C22 C23 2(5) . . . . ?
N2 N1 C12 C13 -46(3) . . . . ?
N2 N1 C12 C17 139(3) . . . . ?
N2 C1 C2 C3 4(3) . . . . ?
N2 C1 C2 C7 -169(2) . . . . ?
C19 C18 C23 C22 1(4) . . . . ?
C3 C4 C5 C6 -2(3) . . . . ?
C3 C4 C5 C8 177(2) . . . . ?
C3 C2 C7 C6 -3(3) . . . . ?
C15 C16 C17 C12 -4(4) . . . . ?
C22 C21 C20 C19 -5(5) . . . . ?
C17 C12 C13 C14 0(4) . . . . ?
C17 C16 C15 C14 2(4) . . . . ?
C7 C6 C5 C4 2(3) . . . . ?
C7 C6 C5 C8 -176(2) . . . . ?
C7 C2 C3 C4 3(3) . . . . ?
C28 C24 C25 Yb -63(2) . . . . ?
C28 C24 C25 C26 3(3) . . . . ?
C24 C28 C27 Yb 70(2) . . . . ?
C24 C28 C27 C26 -2(3) . . . . ?
C27 C28 C24 Yb -69(2) . . . . ?
C27 C28 C24 C25 -1(4) . . . . ?
C27 C26 C25 Yb 60(3) . . . . ?
C27 C26 C25 C24 -4(4) . . . . ?
C25 C26 C27 Yb -65(3) . . . . ?
C25 C26 C27 C28 4(4) . . . . ?
